data_4505078
loop_
_publ_author_name
'Chen, Shu-Mei'
'Lu, Can-Zhong'
'Xia, Chang-Kun'
'Xu, Xin-Jiang'
'Zhai, Quan-Guo'

_publ_section_title
;
 Reactivity of 1,4-Bis[2-(5-phenyloxazoly)]benzene toward Cu Salts under
 Different Reaction Conditions
;
_journal_issue 4
_journal_name_full 'Crystal Growth &amp; Design'
_journal_page_first 1485
_journal_paper_doi 10.1021/cg050003t
_journal_volume 5
_journal_year 2005
_chemical_formula_sum 'C36 H34 Cu3 N2 O14'
_chemical_formula_weight 909.27
_chemical_name_systematic
;
 ?
;
_space_group_IT_number 2
_symmetry_cell_setting triclinic
_symmetry_space_group_name_Hall '-P 1'
_symmetry_space_group_name_H-M 'P -1'
_atom_sites_solution_hydrogens geom
_atom_sites_solution_primary direct
_atom_sites_solution_secondary difmap
_audit_creation_method SHELXL-97
_cell_angle_alpha 113.688(2)
_cell_angle_beta 94.916(2)
_cell_angle_gamma 110.594(2)
_cell_formula_units_Z 1
_cell_length_a 9.5749(4)
_cell_length_b 10.4852(3)
_cell_length_c 10.8300(5)
_cell_measurement_reflns_used 2093
_cell_measurement_temperature 293(2)
_cell_measurement_theta_max 25.08
_cell_measurement_theta_min 2.13
_cell_volume 898.77(7)
_computing_cell_refinement 'Siemens SMART & SAINT'
_computing_data_collection 'Siemens SMART'
_computing_data_reduction 'Siemens XPREP'
_computing_molecular_graphics 'Bruker SHELXTL'
_computing_publication_material 'Bruker SHELXTL'
_computing_structure_refinement 'Siemens SHELXTL'
_computing_structure_solution 'Siemens SHELXTL'
_diffrn_ambient_temperature 293(2)
_diffrn_measured_fraction_theta_full 0.987
_diffrn_measured_fraction_theta_max 0.987
_diffrn_measurement_device_type 'CCD area detector'
_diffrn_measurement_method 'phi and omega scans'
_diffrn_radiation_monochromator graphite
_diffrn_radiation_source 'fine-focus sealed tube'
_diffrn_radiation_type MoK\a
_diffrn_radiation_wavelength 0.71073
_diffrn_reflns_av_R_equivalents 0.0456
_diffrn_reflns_av_sigmaI/netI 0.0645
_diffrn_reflns_limit_h_max 7
_diffrn_reflns_limit_h_min -11
_diffrn_reflns_limit_k_max 12
_diffrn_reflns_limit_k_min -9
_diffrn_reflns_limit_l_max 12
_diffrn_reflns_limit_l_min -12
_diffrn_reflns_number 4753
_diffrn_reflns_theta_full 25.08
_diffrn_reflns_theta_max 25.08
_diffrn_reflns_theta_min 2.13
_diffrn_standards_decay_% none
_diffrn_standards_interval_count none
_diffrn_standards_interval_time none
_diffrn_standards_number none
_exptl_absorpt_coefficient_mu 1.832
_exptl_absorpt_correction_T_max 1.0000
_exptl_absorpt_correction_T_min .5731
_exptl_absorpt_correction_type empirical
_exptl_absorpt_process_details 'SADABS (Sheldrick, 1996)'
_exptl_crystal_colour green
_exptl_crystal_density_diffrn 1.680
_exptl_crystal_density_method 'not measured'
_exptl_crystal_description prism
_exptl_crystal_F_000 463
_exptl_crystal_size_max 0.32
_exptl_crystal_size_mid 0.25
_exptl_crystal_size_min 0.10
_refine_diff_density_max 0.638
_refine_diff_density_min -0.792
_refine_diff_density_rms 0.136
_refine_ls_extinction_method none
_refine_ls_goodness_of_fit_ref 1.115
_refine_ls_hydrogen_treatment mixed
_refine_ls_matrix_type full
_refine_ls_number_parameters 252
_refine_ls_number_reflns 3153
_refine_ls_number_restraints 0
_refine_ls_restrained_S_all 1.115
_refine_ls_R_factor_gt 0.0808
_refine_ls_shift/su_max 0.003
_refine_ls_shift/su_mean 0.001
_refine_ls_structure_factor_coef Fsqd
_refine_ls_weighting_details 'calc w=1/[\s^2^(Fo^2^)+(0.0364P)^2^+11.5621P] where P=(Fo^2^+2Fc^2^)/3'
_refine_ls_weighting_scheme calc
_refine_ls_wR_factor_gt 0.1699
_refine_ls_wR_factor_ref 0.1949
_reflns_number_gt 2386
_reflns_number_total 3153
_reflns_threshold_expression >2sigma(I)
_cod_data_source_file cg050003tsi20050105_041150.cif
_cod_data_source_block a
_cod_depositor_comments
;
The following automatic conversions were performed:

'_symmetry_cell_setting' value 'Triclinic' changed to 'triclinic'
according to /home/saulius/struct/CIF-dictionaries/cif_core.dic
dictionary named 'cif_core.dic' version 2.4.1 from 2010-06-29.

Automatic conversion script
Id: cif_fix_values 1715 2011-07-08 13:25:40Z adriana 
;
_cod_original_cell_volume 898.77(6)
_cod_original_sg_symbol_H-M P-1
_cod_database_code 4505078
_refine_ls_r_factor_ref 0.1155

loop_
_symmetry_equiv_pos_as_xyz
'x, y, z'
'-x, -y, -z'

loop_
_atom_site_label
_atom_site_type_symbol
_atom_site_fract_x
_atom_site_fract_y
_atom_site_fract_z
_atom_site_U_iso_or_equiv
_atom_site_adp_type
_atom_site_occupancy
_atom_site_symmetry_multiplicity
_atom_site_calc_flag
_atom_site_refinement_flags
Cu1 Cu 0.0000 0.0000 0.0000 0.0248(4) Uani 1 2 d S
Cu2 Cu 0.00425(13) -0.36515(12) -0.41420(11) 0.0332(3) Uani 1 1 d .
O1 O 0.4474(6) 0.3537(6) 0.1139(6) 0.0293(13) Uani 1 1 d .
O2 O 0.0255(10) -0.6573(8) -0.4147(7) 0.0522(19) Uani 1 1 d .
O3 O 0.0353(8) -0.4294(8) -0.2692(7) 0.0420(16) Uani 1 1 d .
O4 O 0.0033(7) -0.1522(7) -0.2577(6) 0.0321(14) Uani 1 1 d .
O5 O -0.0743(7) 0.0283(7) -0.1553(6) 0.0329(14) Uani 1 1 d .
O6 O 0.2271(7) -0.2952(7) -0.3985(7) 0.0437(17) Uani 1 1 d .
O7 O 0.2198(7) -0.5217(7) -0.5410(7) 0.0436(17) Uani 1 1 d .
N1 N 0.2072(8) 0.1791(7) 0.0502(7) 0.0261(15) Uani 1 1 d .
C1 C 0.3394(10) -0.0594(10) -0.0413(10) 0.039(2) Uani 1 1 d .
H1A H 0.2320 -0.1004 -0.0701 0.07(4) Uiso 1 1 calc R
C2 C 0.4267(10) 0.0976(9) 0.0304(9) 0.0274(18) Uani 1 1 d .
C3 C 0.5845(10) 0.1548(10) 0.0697(10) 0.038(2) Uani 1 1 d .
H3A H 0.6426 0.2608 0.1169 0.000(15) Uiso 1 1 calc R
C4 C 0.3522(9) 0.2036(9) 0.0644(8) 0.0274(18) Uani 1 1 d .
C5 C 0.2077(10) 0.3244(9) 0.0990(9) 0.031(2) Uani 1 1 d .
H5A H 0.1206 0.3445 0.1035 0.037 Uiso 1 1 calc R
C6 C 0.3541(9) 0.4305(9) 0.1384(8) 0.0269(18) Uani 1 1 d .
C7 C 0.4269(9) 0.5965(9) 0.1928(9) 0.0273(18) Uani 1 1 d .
C8 C 0.3417(13) 0.6808(12) 0.2269(15) 0.068(4) Uani 1 1 d .
H8A H 0.2363 0.6319 0.2167 0.082 Uiso 1 1 calc R
C9 C 0.4120(16) 0.8377(13) 0.2764(18) 0.089(5) Uani 1 1 d .
H9A H 0.3517 0.8925 0.2939 0.107 Uiso 1 1 calc R
C10 C 0.5669(15) 0.9143(12) 0.3001(12) 0.057(3) Uani 1 1 d .
H10A H 0.6132 1.0208 0.3374 0.069 Uiso 1 1 calc R
C11 C 0.6537(13) 0.8319(12) 0.2681(12) 0.057(3) Uani 1 1 d .
H11A H 0.7598 0.8826 0.2825 0.068 Uiso 1 1 calc R
C12 C 0.5845(12) 0.6726(11) 0.2142(12) 0.049(3) Uani 1 1 d .
H12A H 0.6443 0.6174 0.1925 0.059 Uiso 1 1 calc R
C13 C 0.0720(13) -0.5860(14) -0.1740(11) 0.055(3) Uani 1 1 d .
H13A H 0.0818 -0.5009 -0.0887 0.082 Uiso 1 1 calc R
H13B H 0.1658 -0.6000 -0.1686 0.082 Uiso 1 1 calc R
H13C H -0.0129 -0.6776 -0.1873 0.082 Uiso 1 1 calc R
C14 C 0.0423(10) -0.5541(12) -0.2952(10) 0.037(2) Uani 1 1 d .
C15 C -0.1281(13) -0.0814(13) -0.3990(11) 0.051(3) Uani 1 1 d .
H15A H -0.1114 -0.1583 -0.4738 0.076 Uiso 1 1 calc R
H15B H -0.0794 0.0157 -0.3990 0.076 Uiso 1 1 calc R
H15C H -0.2372 -0.1099 -0.4116 0.076 Uiso 1 1 calc R
C16 C -0.0606(9) -0.0686(9) -0.2632(9) 0.0268(18) Uani 1 1 d .
C17 C 0.4616(11) -0.3072(13) -0.4324(12) 0.051(3) Uani 1 1 d .
H17A H 0.4999 -0.1990 -0.3712 0.077 Uiso 1 1 calc R
H17B H 0.4899 -0.3226 -0.5184 0.077 Uiso 1 1 calc R
H17C H 0.5056 -0.3527 -0.3884 0.077 Uiso 1 1 calc R
C18 C 0.2897(10) -0.3804(10) -0.4618(10) 0.036(2) Uani 1 1 d .

loop_
_atom_site_aniso_label
_atom_site_aniso_U_11
_atom_site_aniso_U_22
_atom_site_aniso_U_33
_atom_site_aniso_U_23
_atom_site_aniso_U_13
_atom_site_aniso_U_12
Cu1 0.0249(8) 0.0200(7) 0.0267(8) 0.0071(6) 0.0072(6) 0.0105(6)
Cu2 0.0355(6) 0.0269(6) 0.0307(6) 0.0062(5) 0.0124(5) 0.0140(5)
O1 0.022(3) 0.022(3) 0.039(3) 0.009(3) 0.006(3) 0.010(2)
O2 0.088(6) 0.047(4) 0.040(4) 0.023(3) 0.032(4) 0.041(4)
O3 0.049(4) 0.044(4) 0.032(4) 0.010(3) 0.014(3) 0.027(3)
O4 0.033(3) 0.029(3) 0.028(3) 0.007(3) 0.008(3) 0.015(3)
O5 0.038(4) 0.030(3) 0.033(3) 0.012(3) 0.009(3) 0.020(3)
O6 0.036(4) 0.031(3) 0.052(4) 0.008(3) 0.019(3) 0.011(3)
O7 0.030(4) 0.031(4) 0.045(4) 0.001(3) 0.005(3) 0.006(3)
N1 0.023(4) 0.018(3) 0.028(4) 0.006(3) 0.009(3) 0.004(3)
C1 0.022(5) 0.034(5) 0.050(6) 0.013(5) 0.005(4) 0.010(4)
C2 0.029(5) 0.017(4) 0.028(4) 0.004(3) 0.005(4) 0.010(4)
C3 0.027(5) 0.022(4) 0.056(6) 0.010(4) 0.005(4) 0.012(4)
C4 0.026(4) 0.025(4) 0.022(4) 0.006(3) 0.002(3) 0.008(4)
C5 0.033(5) 0.021(4) 0.038(5) 0.011(4) 0.010(4) 0.015(4)
C6 0.025(4) 0.027(4) 0.024(4) 0.006(4) 0.006(3) 0.014(4)
C7 0.023(4) 0.025(4) 0.032(5) 0.014(4) 0.009(4) 0.008(4)
C8 0.038(6) 0.037(6) 0.118(11) 0.020(7) 0.029(7) 0.020(5)
C9 0.070(9) 0.029(6) 0.163(16) 0.031(8) 0.037(10) 0.029(6)
C10 0.074(8) 0.019(5) 0.066(8) 0.015(5) 0.016(6) 0.013(5)
C11 0.036(6) 0.038(6) 0.065(8) 0.021(6) -0.002(5) -0.010(5)
C12 0.046(6) 0.027(5) 0.068(7) 0.014(5) 0.018(5) 0.017(5)
C13 0.059(7) 0.081(8) 0.046(6) 0.036(6) 0.026(6) 0.042(7)
C14 0.028(5) 0.055(6) 0.035(5) 0.023(5) 0.020(4) 0.021(5)
C15 0.051(7) 0.068(7) 0.047(6) 0.032(6) 0.018(5) 0.033(6)
C16 0.026(4) 0.024(4) 0.027(5) 0.009(4) 0.007(4) 0.010(4)
C17 0.036(6) 0.054(7) 0.053(7) 0.017(5) 0.015(5) 0.015(5)
C18 0.032(5) 0.031(5) 0.036(5) 0.012(4) 0.015(4) 0.007(4)

loop_
_atom_type_symbol
_atom_type_description
_atom_type_scat_dispersion_real
_atom_type_scat_dispersion_imag
_atom_type_scat_source
C C 0.0033 0.0016 'International Tables Vol C Tables 4.2.6.8 and 6.1.1.4'
H H 0.0000 0.0000 'International Tables Vol C Tables 4.2.6.8 and 6.1.1.4'
N N 0.0061 0.0033 'International Tables Vol C Tables 4.2.6.8 and 6.1.1.4'
O O 0.0106 0.0060 'International Tables Vol C Tables 4.2.6.8 and 6.1.1.4'
Cu Cu 0.3201 1.2651 'International Tables Vol C Tables 4.2.6.8 and 6.1.1.4'

loop_
_geom_angle_atom_site_label_1
_geom_angle_atom_site_label_2
_geom_angle_atom_site_label_3
_geom_angle
_geom_angle_site_symmetry_1
_geom_angle_site_symmetry_3
O5 Cu1 O5 180.0(3) . 2
O5 Cu1 N1 89.8(3) . .
O5 Cu1 N1 90.2(3) 2 .
O5 Cu1 N1 90.2(3) . 2
O5 Cu1 N1 89.8(3) 2 2
N1 Cu1 N1 180.0(5) . 2
O7 Cu2 O6 167.4(3) 2_544 .
O7 Cu2 O2 88.5(3) 2_544 2_544
O6 Cu2 O2 89.7(3) . 2_544
O7 Cu2 O3 91.0(3) 2_544 .
O6 Cu2 O3 88.1(3) . .
O2 Cu2 O3 167.8(3) 2_544 .
O7 Cu2 O4 92.9(2) 2_544 .
O6 Cu2 O4 99.7(2) . .
O2 Cu2 O4 101.3(3) 2_544 .
O3 Cu2 O4 90.9(2) . .
O7 Cu2 Cu2 84.68(19) 2_544 2_544
O6 Cu2 Cu2 82.70(19) . 2_544
O2 Cu2 Cu2 84.1(2) 2_544 2_544
O3 Cu2 Cu2 83.68(19) . 2_544
O4 Cu2 Cu2 174.05(18) . 2_544
C4 O1 C6 105.9(6) . .
C14 O2 Cu2 123.1(6) . 2_544
C14 O3 Cu2 123.3(6) . .
C16 O4 Cu2 133.5(6) . .
C16 O5 Cu1 106.8(5) . .
C18 O6 Cu2 124.6(6) . .
C18 O7 Cu2 123.0(6) . 2_544
C4 N1 C5 105.2(7) . .
C4 N1 Cu1 137.8(6) . .
C5 N1 Cu1 116.6(5) . .
C2 C1 C3 118.5(8) . 2_655
C2 C1 H1A 120.7 . .
C3 C1 H1A 120.7 2_655 .
C3 C2 C1 119.5(8) . .
C3 C2 C4 119.7(7) . .
C1 C2 C4 120.8(8) . .
C2 C3 C1 122.0(8) . 2_655
C2 C3 H3A 119.0 . .
C1 C3 H3A 119.0 2_655 .
N1 C4 O1 112.5(7) . .
N1 C4 C2 131.5(8) . .
O1 C4 C2 115.9(7) . .
C6 C5 N1 109.1(7) . .
C6 C5 H5A 125.5 . .
N1 C5 H5A 125.5 . .
C5 C6 O1 107.2(7) . .
C5 C6 C7 134.7(8) . .
O1 C6 C7 118.0(7) . .
C8 C7 C12 118.8(9) . .
C8 C7 C6 120.9(8) . .
C12 C7 C6 120.3(8) . .
C7 C8 C9 120.1(11) . .
C7 C8 H8A 119.9 . .
C9 C8 H8A 119.9 . .
C10 C9 C8 121.8(11) . .
C10 C9 H9A 119.1 . .
C8 C9 H9A 119.1 . .
C9 C10 C11 118.7(10) . .
C9 C10 H10A 120.7 . .
C11 C10 H10A 120.7 . .
C10 C11 C12 120.5(10) . .
C10 C11 H11A 119.7 . .
C12 C11 H11A 119.7 . .
C7 C12 C11 120.0(10) . .
C7 C12 H12A 120.0 . .
C11 C12 H12A 120.0 . .
C14 C13 H13A 109.5 . .
C14 C13 H13B 109.5 . .
H13A C13 H13B 109.5 . .
C14 C13 H13C 109.5 . .
H13A C13 H13C 109.5 . .
H13B C13 H13C 109.5 . .
O3 C14 O2 125.8(9) . .
O3 C14 C13 117.7(9) . .
O2 C14 C13 116.5(9) . .
C16 C15 H15A 109.5 . .
C16 C15 H15B 109.5 . .
H15A C15 H15B 109.5 . .
C16 C15 H15C 109.5 . .
H15A C15 H15C 109.5 . .
H15B C15 H15C 109.5 . .
O4 C16 O5 122.0(8) . .
O4 C16 C15 121.5(8) . .
O5 C16 C15 116.5(8) . .
C18 C17 H17A 109.5 . .
C18 C17 H17B 109.5 . .
H17A C17 H17B 109.5 . .
C18 C17 H17C 109.5 . .
H17A C17 H17C 109.5 . .
H17B C17 H17C 109.5 . .
O7 C18 O6 125.0(8) . .
O7 C18 C17 118.2(8) . .
O6 C18 C17 116.7(8) . .

loop_
_geom_bond_atom_site_label_1
_geom_bond_atom_site_label_2
_geom_bond_distance
_geom_bond_site_symmetry_2
Cu1 O5 1.941(6) .
Cu1 O5 1.941(6) 2
Cu1 N1 2.033(6) .
Cu1 N1 2.033(6) 2
Cu2 O7 1.953(6) 2_544
Cu2 O6 1.964(6) .
Cu2 O2 1.969(7) 2_544
Cu2 O3 1.980(7) .
Cu2 O4 2.199(6) .
Cu2 Cu2 2.655(2) 2_544
O1 C4 1.350(10) .
O1 C6 1.376(9) .
O2 C14 1.260(11) .
O2 Cu2 1.969(7) 2_544
O3 C14 1.250(11) .
O4 C16 1.250(10) .
O5 C16 1.257(10) .
O6 C18 1.258(11) .
O7 C18 1.250(11) .
O7 Cu2 1.953(6) 2_544
N1 C4 1.303(10) .
N1 C5 1.396(10) .
C1 C2 1.381(12) .
C1 C3 1.390(12) 2_655
C1 H1A 0.9300 .
C2 C3 1.368(12) .
C2 C4 1.468(11) .
C3 C1 1.390(12) 2_655
C3 H3A 0.9300 .
C5 C6 1.343(12) .
C5 H5A 0.9300 .
C6 C7 1.454(11) .
C7 C8 1.370(13) .
C7 C12 1.383(13) .
C8 C9 1.378(15) .
C8 H8A 0.9300 .
C9 C10 1.357(17) .
C9 H9A 0.9300 .
C10 C11 1.368(16) .
C10 H10A 0.9300 .
C11 C12 1.393(14) .
C11 H11A 0.9300 .
C12 H12A 0.9300 .
C13 C14 1.507(13) .
C13 H13A 0.9600 .
C13 H13B 0.9600 .
C13 H13C 0.9600 .
C15 C16 1.488(13) .
C15 H15A 0.9600 .
C15 H15B 0.9600 .
C15 H15C 0.9600 .
C17 C18 1.491(13) .
C17 H17A 0.9600 .
C17 H17B 0.9600 .
C17 H17C 0.9600 .
